data_4326254
loop_
_publ_author_name
'Hideki Sugimoto'
'Kazuhiro Kitayama'
'Kenji Ashikari'
'Chikako Matsunami'
'Naomi Ueda'
'Keisuke Umakoshi'
'Yuko Hosokoshi'
'Yoichi Sasaki'
'Shinobu Itoh'

_publ_contact_author_email sugimoto@mls.eng.osaka-u.ac.jp
_publ_contact_author_name 'Hideki Sugimoto'
_publ_section_title
;
 Synthesis and Properties of Oxo-carboxylato- and Dioxo-Bridged Diosmium
 Complexes of Tris(2-pyridylmethyl)amine
;
_journal_name_full 'Inorganic Chemistry'
_journal_page_first 9014
_journal_page_last 9023
_journal_paper_doi 10.1021/ic201230k
_journal_volume 50
_journal_year 2011
_chemical_formula_moiety 'C40 H43 F18 N8 O3 Os2 P3'
_chemical_formula_sum 'C40 H43 F18 N8 O3 Os2 P3'
_chemical_formula_weight 1499.12
_space_group_IT_number 14
_symmetry_cell_setting monoclinic
_symmetry_Int_Tables_number 14
_symmetry_space_group_name_Hall '-P 2yn'
_symmetry_space_group_name_H-M 'P 1 21/n 1'
_atom_sites_solution_hydrogens geom
_atom_sites_solution_primary direct
_atom_sites_solution_secondary difmap
_cell_angle_alpha 90.0000
_cell_angle_beta 90.5371(17)
_cell_angle_gamma 90.0000
_cell_formula_units_Z 4
_cell_length_a 14.4134(15)
_cell_length_b 18.326(2)
_cell_length_c 18.2725(19)
_cell_measurement_reflns_used 12479
_cell_measurement_temperature 113
_cell_measurement_theta_max 27.49
_cell_measurement_theta_min 3.03
_cell_volume 4826.3(9)
_computing_cell_refinement CrystalClear
_computing_data_collection 'CrystalClear (Rigaku Inc., 2007)'
_computing_data_reduction CrystalClear
_computing_molecular_graphics 'CrystalStructure 4.0'
_computing_publication_material 'CrystalStructure 4.0 (Rigaku, 2010)'
_computing_structure_refinement 'CRYSTALS (Carruthers, et al., 1999)'
_computing_structure_solution 'SIR2002 (Burla, et al., 2003)'
_diffrn_ambient_temperature 113
_diffrn_detector_area_resol_mean 7.314
_diffrn_measured_fraction_theta_full 0.971
_diffrn_measured_fraction_theta_max 0.971
_diffrn_measurement_device_type 'Rigaku Mercury70'
_diffrn_measurement_method \w
_diffrn_radiation_type 'Mo K\a'
_diffrn_radiation_wavelength 0.71075
_diffrn_reflns_av_R_equivalents 0.0419
_diffrn_reflns_limit_h_max 18
_diffrn_reflns_limit_h_min -18
_diffrn_reflns_limit_k_max 23
_diffrn_reflns_limit_k_min -23
_diffrn_reflns_limit_l_max 23
_diffrn_reflns_limit_l_min -14
_diffrn_reflns_number 32927
_diffrn_reflns_theta_full 27.49
_diffrn_reflns_theta_max 27.49
_diffrn_standards_number 0
_exptl_absorpt_coefficient_mu 5.475
_exptl_absorpt_correction_T_max 0.896
_exptl_absorpt_correction_T_min 0.477
_exptl_absorpt_correction_type multi-scan
_exptl_absorpt_process_details 'REQAB (Rigaku, 1998)'
_exptl_crystal_colour blue
_exptl_crystal_density_diffrn 2.063
_exptl_crystal_description prism
_exptl_crystal_F_000 2888.00
_exptl_crystal_size_max 0.400
_exptl_crystal_size_mid 0.280
_exptl_crystal_size_min 0.020
_refine_diff_density_max 3.950
_refine_diff_density_min -1.650
_refine_ls_extinction_method none
_refine_ls_goodness_of_fit_ref 0.904
_refine_ls_hydrogen_treatment constr
_refine_ls_number_parameters 710
_refine_ls_number_reflns 10753
_refine_ls_R_factor_gt 0.0342
_refine_ls_shift/su_max 0.000
_refine_ls_structure_factor_coef Fsqd
_refine_ls_weighting_details 'w = 1/[1.0000\s(Fo^2^)]/(4Fo^2^)'
_refine_ls_weighting_scheme calc
_refine_ls_wR_factor_ref 0.0545
_reflns_number_gt 7845
_reflns_number_total 10753
_reflns_threshold_expression F^2^>2.0\s(F^2^)
_cod_data_source_file ic201230k_si_002_2.cif
_cod_data_source_block '_1'
_cod_database_code 4326254

loop_
_symmetry_equiv_pos_site_id
_symmetry_equiv_pos_as_xyz
1 +X,+Y,+Z
2 1/2-X,1/2+Y,1/2-Z
3 -X,-Y,-Z
4 1/2+X,1/2-Y,1/2+Z

loop_
_atom_site_label
_atom_site_type_symbol
_atom_site_fract_x
_atom_site_fract_y
_atom_site_fract_z
_atom_site_U_iso_or_equiv
_atom_site_adp_type
_atom_site_occupancy
_atom_site_symmetry_multiplicity
_atom_site_calc_flag
_atom_site_refinement_flags
Os(1) Os 0.818820(10) 0.235190(10) 0.364710(10) 0.01802(5) Uani 1.0 4 d .
Os(2) Os 1.050700(10) 0.233860(10) 0.311780(10) 0.01630(5) Uani 1.0 4 d .
P(1) P 1.06292(11) 0.54094(8) 0.20421(9) 0.0345(5) Uani 1.0 4 d .
P(2) P 0.90509(10) 0.13482(8) -0.01651(8) 0.0283(4) Uani 1.0 4 d .
P(3) P 1.06916(11) 0.09819(8) 0.62806(8) 0.0323(5) Uani 1.0 4 d .
F(1) F 1.0198(3) 0.6207(2) 0.2017(3) 0.0884(18) Uani 1.0 4 d .
F(2) F 1.1495(3) 0.56982(18) 0.16004(18) 0.0460(11) Uani 1.0 4 d .
F(3) F 1.0116(4) 0.5256(3) 0.1300(3) 0.0993(19) Uani 1.0 4 d .
F(4) F 1.1051(3) 0.46122(18) 0.2050(2) 0.0553(13) Uani 1.0 4 d .
F(5) F 0.9763(3) 0.5111(3) 0.2481(3) 0.0874(17) Uani 1.0 4 d .
F(6) F 1.1144(4) 0.5585(3) 0.2776(2) 0.0856(18) Uani 1.0 4 d .
F(7) F 0.9275(3) 0.1902(3) -0.0816(2) 0.0680(14) Uani 1.0 4 d .
F(8) F 0.8320(3) 0.19184(19) 0.0148(2) 0.0531(12) Uani 1.0 4 d .
F(9) F 0.9874(3) 0.17145(19) 0.02998(17) 0.0468(11) Uani 1.0 4 d .
F(10) F 0.8825(3) 0.0811(2) 0.0483(3) 0.0688(15) Uani 1.0 4 d .
F(11) F 0.8237(3) 0.0997(3) -0.0643(2) 0.0628(14) Uani 1.0 4 d .
F(12) F 0.9774(3) 0.07791(19) -0.0489(2) 0.0574(13) Uani 1.0 4 d .
F(13) F 1.1265(4) 0.0857(2) 0.5567(3) 0.0887(18) Uani 1.0 4 d .
F(14) F 0.9868(4) 0.1225(3) 0.5788(3) 0.102(2) Uani 1.0 4 d .
F(15) F 1.1014(4) 0.1823(2) 0.62857(19) 0.0782(16) Uani 1.0 4 d .
F(16) F 1.0135(4) 0.1138(3) 0.6995(2) 0.0800(17) Uani 1.0 4 d .
F(17) F 1.1531(4) 0.0771(3) 0.6785(3) 0.112(3) Uani 1.0 4 d .
F(18) F 1.0378(4) 0.0151(2) 0.6276(3) 0.0764(16) Uani 1.0 4 d .
O(1) O 0.9456(3) 0.20276(18) 0.36618(17) 0.0212(9) Uani 1.0 4 d .
O(2) O 0.8443(3) 0.31753(18) 0.28766(18) 0.0267(10) Uani 1.0 4 d .
O(3) O 0.9682(3) 0.27523(18) 0.22751(17) 0.0243(10) Uani 1.0 4 d .
N(1) N 0.6762(3) 0.2609(3) 0.3577(3) 0.0255(12) Uani 1.0 4 d .
N(2) N 0.8097(3) 0.3134(3) 0.4463(3) 0.0302(13) Uani 1.0 4 d .
N(3) N 0.7813(3) 0.1653(3) 0.2824(2) 0.0269(12) Uani 1.0 4 d .
N(4) N 0.7727(3) 0.1582(2) 0.4353(2) 0.0211(11) Uani 1.0 4 d .
N(5) N 1.1463(3) 0.1948(2) 0.3859(2) 0.0185(11) Uani 1.0 4 d .
N(6) N 1.0684(3) 0.1338(3) 0.2633(2) 0.0209(11) Uani 1.0 4 d .
N(7) N 1.1704(3) 0.2623(2) 0.2553(2) 0.0212(11) Uani 1.0 4 d .
N(8) N 1.0605(3) 0.3238(2) 0.3800(2) 0.0209(11) Uani 1.0 4 d .
C(1) C 0.6704(4) 0.3395(3) 0.3774(3) 0.0369(17) Uani 1.0 4 d .
C(2) C 0.7310(4) 0.3544(4) 0.4432(4) 0.0370(17) Uani 1.0 4 d .
C(3) C 0.7107(5) 0.4042(4) 0.4978(4) 0.045(2) Uani 1.0 4 d .
C(4) C 0.7691(5) 0.4132(3) 0.5557(4) 0.0434(19) Uani 1.0 4 d .
C(5) C 0.8490(5) 0.3704(3) 0.5601(4) 0.0384(18) Uani 1.0 4 d .
C(6) C 0.8675(4) 0.3206(3) 0.5049(3) 0.0285(15) Uani 1.0 4 d .
C(7) C 0.6500(4) 0.2460(3) 0.2797(3) 0.0320(16) Uani 1.0 4 d .
C(8) C 0.6971(4) 0.1782(4) 0.2524(3) 0.0330(16) Uani 1.0 4 d .
C(9) C 0.6574(5) 0.1301(4) 0.2014(3) 0.0428(19) Uani 1.0 4 d .
C(10) C 0.7088(5) 0.0694(4) 0.1799(3) 0.046(2) Uani 1.0 4 d .
C(11) C 0.7928(5) 0.0562(4) 0.2104(3) 0.0402(18) Uani 1.0 4 d .
C(12) C 0.8277(4) 0.1039(3) 0.2622(3) 0.0257(14) Uani 1.0 4 d .
C(13) C 0.6194(4) 0.2150(4) 0.4108(3) 0.0387(17) Uani 1.0 4 d .
C(14) C 0.6807(4) 0.1574(3) 0.4471(3) 0.0268(15) Uani 1.0 4 d .
C(15) C 0.6421(5) 0.1040(3) 0.4923(3) 0.0351(17) Uani 1.0 4 d .
C(16) C 0.6993(5) 0.0562(3) 0.5281(3) 0.0395(18) Uani 1.0 4 d .
C(17) C 0.7933(5) 0.0563(3) 0.5146(3) 0.0368(17) Uani 1.0 4 d .
C(18) C 0.8279(4) 0.1090(3) 0.4682(3) 0.0255(14) Uani 1.0 4 d .
C(19) C 1.1368(4) 0.1121(3) 0.3827(3) 0.0222(13) Uani 1.0 4 d .
C(20) C 1.1203(4) 0.0873(3) 0.3045(3) 0.0231(14) Uani 1.0 4 d .
C(21) C 1.1464(4) 0.0204(3) 0.2796(3) 0.0279(15) Uani 1.0 4 d .
C(22) C 1.1202(4) -0.0015(3) 0.2097(3) 0.0325(16) Uani 1.0 4 d .
C(23) C 1.0683(4) 0.0454(3) 0.1669(3) 0.0277(15) Uani 1.0 4 d .
C(24) C 1.0453(4) 0.1123(3) 0.1947(3) 0.0248(14) Uani 1.0 4 d .
C(25) C 1.2434(4) 0.2201(3) 0.3667(3) 0.0256(14) Uani 1.0 4 d .
C(26) C 1.2528(4) 0.2445(3) 0.2881(3) 0.0295(15) Uani 1.0 4 d .
C(27) C 1.3350(4) 0.2535(4) 0.2566(3) 0.0374(18) Uani 1.0 4 d .
C(28) C 1.3383(5) 0.2801(4) 0.1851(4) 0.049(2) Uani 1.0 4 d .
C(29) C 1.2558(4) 0.2954(4) 0.1490(3) 0.0396(18) Uani 1.0 4 d .
C(30) C 1.1731(4) 0.2873(3) 0.1856(3) 0.0301(15) Uani 1.0 4 d .
C(31) C 1.1214(4) 0.2270(3) 0.4576(3) 0.0182(12) Uani 1.0 4 d .
C(32) C 1.1006(4) 0.3058(3) 0.4460(3) 0.0212(13) Uani 1.0 4 d .
C(33) C 1.1184(4) 0.3605(3) 0.4975(3) 0.0304(16) Uani 1.0 4 d .
C(34) C 1.0945(5) 0.4321(3) 0.4826(3) 0.0397(18) Uani 1.0 4 d .
C(35) C 1.0553(4) 0.4477(3) 0.4166(3) 0.0366(17) Uani 1.0 4 d .
C(36) C 1.0387(4) 0.3935(3) 0.3658(3) 0.0287(15) Uani 1.0 4 d .
C(37) C 0.8950(4) 0.3126(3) 0.2319(3) 0.0242(14) Uani 1.0 4 d .
C(38) C 0.8634(5) 0.3551(4) 0.1649(3) 0.048(2) Uani 1.0 4 d .
C(39) C 0.9173(5) 0.3437(4) 0.0978(3) 0.050(2) Uani 1.0 4 d .
C(40) C 0.8751(5) 0.3841(4) 0.0325(3) 0.048(2) Uani 1.0 4 d .
H(1) H 0.6911 0.3684 0.3362 0.0443 Uiso 1.0 4 calc R
H(2) H 0.6064 0.3514 0.3882 0.0444 Uiso 1.0 4 calc R
H(3) H 0.6565 0.4317 0.4948 0.0543 Uiso 1.0 4 calc R
H(4) H 0.7562 0.4474 0.5918 0.0523 Uiso 1.0 4 calc R
H(5) H 0.8896 0.3752 0.5997 0.0461 Uiso 1.0 4 calc R
H(6) H 0.9205 0.2917 0.5081 0.0342 Uiso 1.0 4 calc R
H(7) H 0.5833 0.2397 0.2762 0.0384 Uiso 1.0 4 calc R
H(8) H 0.6685 0.2872 0.2498 0.0383 Uiso 1.0 4 calc R
H(9) H 0.5983 0.1385 0.1823 0.0513 Uiso 1.0 4 calc R
H(10) H 0.6852 0.0379 0.1444 0.0548 Uiso 1.0 4 calc R
H(11) H 0.8267 0.0154 0.1966 0.0483 Uiso 1.0 4 calc R
H(12) H 0.8848 0.0937 0.2841 0.0308 Uiso 1.0 4 calc R
H(13) H 0.5936 0.2464 0.4482 0.0464 Uiso 1.0 4 calc R
H(14) H 0.5695 0.1910 0.3842 0.0465 Uiso 1.0 4 calc R
H(15) H 0.5781 0.1012 0.4979 0.0421 Uiso 1.0 4 calc R
H(16) H 0.6747 0.0234 0.5617 0.0475 Uiso 1.0 4 calc R
H(17) H 0.8323 0.0219 0.5361 0.0444 Uiso 1.0 4 calc R
H(18) H 0.8913 0.1104 0.4595 0.0306 Uiso 1.0 4 calc R
H(19) H 1.1933 0.0897 0.4011 0.0266 Uiso 1.0 4 calc R
H(20) H 1.0848 0.0969 0.4124 0.0266 Uiso 1.0 4 calc R
H(21) H 1.1816 -0.0104 0.3092 0.0335 Uiso 1.0 4 calc R
H(22) H 1.1373 -0.0471 0.1920 0.0391 Uiso 1.0 4 calc R
H(23) H 1.0494 0.0318 0.1201 0.0334 Uiso 1.0 4 calc R
H(24) H 1.0121 0.1445 0.1650 0.0298 Uiso 1.0 4 calc R
H(25) H 1.2598 0.2607 0.3983 0.0305 Uiso 1.0 4 calc R
H(26) H 1.2862 0.1800 0.3753 0.0307 Uiso 1.0 4 calc R
H(27) H 1.3894 0.2423 0.2818 0.0450 Uiso 1.0 4 calc R
H(28) H 1.3949 0.2875 0.1622 0.0583 Uiso 1.0 4 calc R
H(29) H 1.2560 0.3109 0.1005 0.0476 Uiso 1.0 4 calc R
H(30) H 1.1178 0.2993 0.1618 0.0361 Uiso 1.0 4 calc R
H(31) H 1.0674 0.2022 0.4768 0.0217 Uiso 1.0 4 calc R
H(32) H 1.1730 0.2215 0.4916 0.0219 Uiso 1.0 4 calc R
H(33) H 1.1465 0.3488 0.5420 0.0364 Uiso 1.0 4 calc R
H(34) H 1.1051 0.4687 0.5169 0.0476 Uiso 1.0 4 calc R
H(35) H 1.0393 0.4956 0.4056 0.0440 Uiso 1.0 4 calc R
H(36) H 1.0121 0.4055 0.3208 0.0344 Uiso 1.0 4 calc R
H(37) H 0.7999 0.3418 0.1529 0.0579 Uiso 1.0 4 calc R
H(38) H 0.8666 0.4069 0.1754 0.0577 Uiso 1.0 4 calc R
H(39) H 0.9798 0.3611 0.1075 0.0605 Uiso 1.0 4 calc R
H(40) H 0.9189 0.2915 0.0886 0.0604 Uiso 1.0 4 calc R
H(41) H 0.8734 0.4355 0.0426 0.0574 Uiso 1.0 4 calc R
H(42) H 0.9120 0.3754 -0.0101 0.0573 Uiso 1.0 4 calc R
H(43) H 0.8132 0.3666 0.0239 0.0574 Uiso 1.0 4 calc R

loop_
_atom_site_aniso_label
_atom_site_aniso_U_11
_atom_site_aniso_U_22
_atom_site_aniso_U_33
_atom_site_aniso_U_12
_atom_site_aniso_U_13
_atom_site_aniso_U_23
Os(1) 0.01400(10) 0.02132(10) 0.01874(10) -0.00001(8) 0.00078(8) 0.00336(8)
Os(2) 0.01413(10) 0.01744(10) 0.01733(9) 0.00129(8) -0.00012(7) 0.00209(7)
P(1) 0.0314(9) 0.0331(9) 0.0390(9) 0.0028(7) 0.0071(7) 0.0090(7)
P(2) 0.0237(8) 0.0307(8) 0.0304(8) -0.0003(6) -0.0009(6) -0.0017(6)
P(3) 0.0300(9) 0.0371(9) 0.0297(8) 0.0022(7) -0.0001(7) 0.0026(7)
F(1) 0.077(4) 0.051(3) 0.138(5) 0.033(3) 0.051(3) 0.044(3)
F(2) 0.037(3) 0.045(3) 0.056(3) -0.0094(17) 0.0147(18) 0.0013(18)
F(3) 0.107(5) 0.094(4) 0.096(4) -0.063(4) -0.066(4) 0.043(3)
F(4) 0.064(3) 0.029(2) 0.073(3) 0.0055(19) 0.020(3) 0.0059(18)
F(5) 0.058(3) 0.064(3) 0.141(5) 0.021(3) 0.061(3) 0.051(3)
F(6) 0.144(5) 0.076(4) 0.036(3) -0.002(3) -0.017(3) -0.008(3)
F(7) 0.039(3) 0.101(4) 0.064(3) -0.005(3) -0.006(2) 0.048(3)
F(8) 0.034(3) 0.054(3) 0.072(3) 0.0107(18) -0.0017(19) -0.018(2)
F(9) 0.037(3) 0.059(3) 0.044(2) 0.0005(18) -0.0130(17) -0.0181(18)
F(10) 0.066(3) 0.060(3) 0.080(3) 0.000(3) 0.017(3) 0.037(3)
F(11) 0.027(2) 0.097(4) 0.064(3) -0.009(2) -0.0017(19) -0.036(3)
F(12) 0.034(3) 0.050(3) 0.088(3) 0.0010(18) 0.010(2) -0.037(3)
F(13) 0.135(5) 0.047(3) 0.086(4) 0.020(3) 0.071(3) 0.013(3)
F(14) 0.065(4) 0.142(5) 0.098(4) 0.018(4) -0.048(3) 0.006(4)
F(15) 0.155(5) 0.042(3) 0.037(3) -0.032(3) 0.001(3) -0.0012(18)
F(16) 0.121(5) 0.064(3) 0.055(3) -0.018(3) 0.039(3) -0.004(3)
F(17) 0.075(4) 0.103(4) 0.156(5) -0.015(3) -0.055(4) 0.073(4)
F(18) 0.102(4) 0.047(3) 0.081(3) -0.028(3) 0.035(3) -0.012(3)
O(1) 0.0197(19) 0.0249(19) 0.0191(17) 0.0037(15) -0.0016(14) 0.0000(15)
O(2) 0.022(2) 0.030(2) 0.0275(19) 0.0009(16) 0.0012(16) 0.0103(16)
O(3) 0.0185(19) 0.032(2) 0.0225(18) 0.0050(16) -0.0017(15) 0.0059(15)
N(1) 0.015(3) 0.034(3) 0.027(3) 0.0050(19) -0.0015(18) 0.004(2)
N(2) 0.029(3) 0.034(3) 0.028(3) -0.000(2) 0.009(2) -0.000(2)
N(3) 0.017(3) 0.045(3) 0.019(3) -0.006(2) 0.0022(18) 0.005(2)
N(4) 0.026(3) 0.019(3) 0.018(2) -0.0043(18) 0.0029(18) -0.0004(17)
N(5) 0.019(3) 0.020(2) 0.017(2) -0.0025(17) -0.0010(17) 0.0014(17)
N(6) 0.019(3) 0.025(3) 0.019(2) 0.0031(18) -0.0006(18) 0.0029(17)
N(7) 0.021(3) 0.016(2) 0.026(3) 0.0018(18) 0.0022(18) 0.0059(18)
N(8) 0.020(3) 0.020(2) 0.023(3) 0.0045(18) 0.0007(18) 0.0016(17)
C(1) 0.027(4) 0.036(4) 0.048(4) 0.010(3) 0.003(3) 0.008(3)
C(2) 0.027(4) 0.042(4) 0.042(4) 0.005(3) 0.014(3) 0.007(3)
C(3) 0.035(4) 0.042(4) 0.060(5) 0.011(3) 0.009(4) -0.011(4)
C(4) 0.041(4) 0.031(4) 0.059(5) -0.009(3) 0.016(4) -0.024(3)
C(5) 0.037(4) 0.038(4) 0.041(4) -0.013(3) 0.004(3) -0.006(3)
C(6) 0.022(3) 0.031(3) 0.032(3) -0.007(3) 0.005(3) 0.003(3)
C(7) 0.027(3) 0.044(4) 0.025(3) 0.002(3) -0.005(3) 0.006(3)
C(8) 0.025(3) 0.051(4) 0.023(3) -0.007(3) -0.002(3) 0.002(3)
C(9) 0.034(4) 0.067(5) 0.027(4) -0.002(4) -0.010(3) 0.001(3)
C(10) 0.047(5) 0.059(5) 0.031(4) -0.012(4) -0.004(3) -0.010(3)
C(11) 0.042(4) 0.046(4) 0.033(4) -0.018(3) 0.002(3) -0.012(3)
C(12) 0.026(3) 0.030(3) 0.021(3) -0.009(3) 0.005(3) -0.002(3)
C(13) 0.039(4) 0.054(4) 0.023(3) -0.034(3) -0.005(3) 0.013(3)
C(14) 0.025(3) 0.034(3) 0.021(3) -0.011(3) -0.001(3) -0.004(3)
C(15) 0.037(4) 0.039(4) 0.029(3) -0.024(3) 0.006(3) -0.006(3)
C(16) 0.058(5) 0.029(4) 0.032(4) -0.016(3) 0.011(3) -0.002(3)
C(17) 0.054(5) 0.027(3) 0.030(3) 0.009(3) 0.011(3) 0.005(3)
C(18) 0.042(4) 0.015(3) 0.019(3) -0.002(3) 0.003(3) -0.001(2)
C(19) 0.020(3) 0.022(3) 0.025(3) 0.001(2) -0.000(3) 0.003(2)
C(20) 0.019(3) 0.025(3) 0.026(3) 0.003(2) 0.001(2) 0.001(3)
C(21) 0.031(3) 0.028(3) 0.025(3) 0.005(3) 0.002(3) 0.005(3)
C(22) 0.038(4) 0.017(3) 0.042(4) -0.001(3) 0.008(3) -0.009(3)
C(23) 0.032(4) 0.025(3) 0.026(3) -0.005(3) 0.003(3) -0.007(3)
C(24) 0.022(3) 0.027(3) 0.026(3) -0.002(3) -0.001(3) -0.007(3)
C(25) 0.014(3) 0.032(3) 0.031(3) -0.002(3) -0.004(3) -0.005(3)
C(26) 0.027(3) 0.014(3) 0.048(4) -0.008(3) -0.018(3) 0.007(3)
C(27) 0.027(4) 0.044(4) 0.042(4) 0.008(3) 0.001(3) 0.007(3)
C(28) 0.027(4) 0.065(5) 0.054(4) -0.008(4) 0.009(3) 0.013(4)
C(29) 0.039(4) 0.044(4) 0.036(4) -0.000(3) 0.011(3) 0.015(3)
C(30) 0.031(4) 0.032(3) 0.027(3) 0.004(3) 0.004(3) 0.007(3)
C(31) 0.017(3) 0.017(3) 0.020(3) 0.001(2) -0.001(2) -0.0026(19)
C(32) 0.016(3) 0.024(3) 0.024(3) -0.001(2) 0.003(2) 0.002(2)
C(33) 0.021(3) 0.040(4) 0.031(3) -0.006(3) 0.001(3) -0.006(3)
C(34) 0.046(4) 0.032(4) 0.041(4) 0.002(3) -0.001(3) -0.014(3)
C(35) 0.037(4) 0.025(3) 0.048(4) -0.001(3) 0.006(3) -0.006(3)
C(36) 0.029(3) 0.023(3) 0.035(3) 0.006(3) -0.001(3) 0.007(3)
C(37) 0.021(3) 0.029(3) 0.023(3) -0.000(3) -0.001(3) 0.010(3)
C(38) 0.036(4) 0.068(5) 0.039(4) 0.023(4) 0.006(3) 0.032(4)
C(39) 0.081(6) 0.042(4) 0.028(4) 0.029(4) -0.007(4) 0.009(3)
C(40) 0.053(5) 0.056(5) 0.034(4) 0.005(4) -0.011(4) 0.017(3)

loop_
_atom_type_symbol
_atom_type_description
_atom_type_scat_dispersion_real
_atom_type_scat_dispersion_imag
_atom_type_scat_source
C C 0.003 0.002
;

International Tables for Crystallography

(1992, Vol. C, Tables 4.2.6.8 and 6.1.1.4)

;
H H 0.000 0.000
;

International Tables for Crystallography

(1992, Vol. C, Table 6.1.1.4)

;
F F 0.017 0.010
;

International Tables for Crystallography

(1992, Vol. C, Tables 4.2.6.8 and 6.1.1.4)

;
N N 0.006 0.003
;

International Tables for Crystallography

(1992, Vol. C, Tables 4.2.6.8 and 6.1.1.4)

;
Os Os -1.216 7.603
;

International Tables for Crystallography

(1992, Vol. C, Tables 4.2.6.8 and 6.1.1.4)

;
P P 0.102 0.094
;

International Tables for Crystallography

(1992, Vol. C, Tables 4.2.6.8 and 6.1.1.4)

;
O O 0.011 0.006
;

International Tables for Crystallography

(1992, Vol. C, Tables 4.2.6.8 and 6.1.1.4)

;

loop_
_geom_angle_atom_site_label_1
_geom_angle_atom_site_label_2
_geom_angle_atom_site_label_3
_geom_angle
_geom_angle_publ_flag
O(1) Os(1) O(2) 93.39(14) yes
O(1) Os(1) N(1) 174.23(16) yes
O(1) Os(1) N(2) 105.70(16) yes
O(1) Os(1) N(3) 93.50(16) yes
O(1) Os(1) N(4) 95.34(16) yes
O(2) Os(1) N(1) 88.62(15) yes
O(2) Os(1) N(2) 89.87(15) yes
O(2) Os(1) N(3) 90.22(15) yes
O(2) Os(1) N(4) 170.95(15) yes
N(1) Os(1) N(2) 79.69(17) yes
N(1) Os(1) N(3) 81.08(17) yes
N(1) Os(1) N(4) 82.46(17) yes
N(2) Os(1) N(3) 160.76(17) yes
N(2) Os(1) N(4) 90.03(16) yes
N(3) Os(1) N(4) 86.91(16) yes
O(1) Os(2) O(3) 92.48(13) yes
O(1) Os(2) N(5) 94.81(15) yes
O(1) Os(2) N(6) 93.47(15) yes
O(1) Os(2) N(7) 176.32(15) yes
O(1) Os(2) N(8) 88.51(15) yes
O(3) Os(2) N(5) 172.56(14) yes
O(3) Os(2) N(6) 94.53(14) yes
O(3) Os(2) N(7) 90.70(14) yes
O(3) Os(2) N(8) 101.00(14) yes
N(5) Os(2) N(6) 83.55(15) yes
N(5) Os(2) N(7) 81.96(15) yes
N(5) Os(2) N(8) 80.72(15) yes
N(6) Os(2) N(7) 84.44(16) yes
N(6) Os(2) N(8) 164.25(16) yes
N(7) Os(2) N(8) 92.69(16) yes
F(1) P(1) F(2) 89.3(3) yes
F(1) P(1) F(3) 87.6(3) yes
F(1) P(1) F(4) 178.8(3) yes
F(1) P(1) F(5) 91.3(3) yes
F(1) P(1) F(6) 91.0(3) yes
F(2) P(1) F(3) 89.2(3) yes
F(2) P(1) F(4) 90.5(2) yes
F(2) P(1) F(5) 179.3(3) yes
F(2) P(1) F(6) 89.9(3) yes
F(3) P(1) F(4) 91.2(3) yes
F(3) P(1) F(5) 90.5(3) yes
F(3) P(1) F(6) 178.4(3) yes
F(4) P(1) F(5) 88.9(3) yes
F(4) P(1) F(6) 90.2(3) yes
F(5) P(1) F(6) 90.4(3) yes
F(7) P(2) F(8) 89.4(2) yes
F(7) P(2) F(9) 88.5(2) yes
F(7) P(2) F(10) 179.2(3) yes
F(7) P(2) F(11) 90.1(2) yes
F(7) P(2) F(12) 90.1(2) yes
F(8) P(2) F(9) 91.32(19) yes
F(8) P(2) F(10) 89.8(2) yes
F(8) P(2) F(11) 88.6(2) yes
F(8) P(2) F(12) 179.2(3) yes
F(9) P(2) F(10) 91.2(2) yes
F(9) P(2) F(11) 178.7(2) yes
F(9) P(2) F(12) 89.30(19) yes
F(10) P(2) F(11) 90.2(3) yes
F(10) P(2) F(12) 90.6(2) yes
F(11) P(2) F(12) 90.7(2) yes
F(13) P(3) F(14) 88.1(3) yes
F(13) P(3) F(15) 89.5(3) yes
F(13) P(3) F(16) 177.8(3) yes
F(13) P(3) F(17) 92.5(3) yes
F(13) P(3) F(18) 90.5(3) yes
F(14) P(3) F(15) 86.9(3) yes
F(14) P(3) F(16) 92.1(3) yes
F(14) P(3) F(17) 177.6(3) yes
F(14) P(3) F(18) 93.2(3) yes
F(15) P(3) F(16) 88.3(3) yes
F(15) P(3) F(17) 90.7(3) yes
F(15) P(3) F(18) 179.8(3) yes
F(16) P(3) F(17) 87.3(3) yes
F(16) P(3) F(18) 91.8(3) yes
F(17) P(3) F(18) 89.1(3) yes
Os(1) O(1) Os(2) 131.33(18) yes
Os(1) O(2) C(37) 126.6(4) yes
Os(2) O(3) C(37) 128.6(3) yes
Os(1) N(1) C(1) 104.9(3) yes
Os(1) N(1) C(7) 104.7(3) yes
Os(1) N(1) C(13) 111.5(3) yes
C(1) N(1) C(7) 113.1(4) yes
C(1) N(1) C(13) 110.4(4) yes
C(7) N(1) C(13) 111.9(4) yes
Os(1) N(2) C(2) 114.3(4) yes
Os(1) N(2) C(6) 126.2(4) yes
C(2) N(2) C(6) 119.0(5) yes
Os(1) N(3) C(8) 114.8(4) yes
Os(1) N(3) C(12) 126.2(4) yes
C(8) N(3) C(12) 118.5(5) yes
Os(1) N(4) C(14) 116.0(4) yes
Os(1) N(4) C(18) 123.8(4) yes
C(14) N(4) C(18) 120.1(5) yes
Os(2) N(5) C(19) 105.2(3) yes
Os(2) N(5) C(25) 110.9(3) yes
Os(2) N(5) C(31) 106.2(3) yes
C(19) N(5) C(25) 112.1(4) yes
C(19) N(5) C(31) 114.0(4) yes
C(25) N(5) C(31) 108.3(4) yes
Os(2) N(6) C(20) 113.1(3) yes
Os(2) N(6) C(24) 128.9(4) yes
C(20) N(6) C(24) 117.5(5) yes
Os(2) N(7) C(26) 116.3(4) yes
Os(2) N(7) C(30) 125.5(4) yes
C(26) N(7) C(30) 117.5(5) yes
Os(2) N(8) C(32) 111.3(3) yes
Os(2) N(8) C(36) 128.9(4) yes
C(32) N(8) C(36) 119.7(5) yes
N(1) C(1) C(2) 109.7(5) yes
N(2) C(2) C(1) 114.1(5) yes
N(2) C(2) C(3) 121.0(6) yes
C(1) C(2) C(3) 124.8(6) yes
C(2) C(3) C(4) 120.5(6) yes
C(3) C(4) C(5) 118.9(6) yes
C(4) C(5) C(6) 119.5(6) yes
N(2) C(6) C(5) 121.1(5) yes
N(1) C(7) C(8) 110.8(5) yes
N(3) C(8) C(7) 114.7(5) yes
N(3) C(8) C(9) 121.4(6) yes
C(7) C(8) C(9) 123.9(5) yes
C(8) C(9) C(10) 118.3(6) yes
C(9) C(10) C(11) 120.2(6) yes
C(10) C(11) C(12) 119.4(6) yes
N(3) C(12) C(11) 122.1(5) yes
N(1) C(13) C(14) 110.2(5) yes
N(4) C(14) C(13) 119.4(5) yes
N(4) C(14) C(15) 120.0(5) yes
C(13) C(14) C(15) 120.6(5) yes
C(14) C(15) C(16) 119.4(6) yes
C(15) C(16) C(17) 120.1(6) yes
C(16) C(17) C(18) 118.2(6) yes
N(4) C(18) C(17) 122.0(6) yes
N(5) C(19) C(20) 110.4(4) yes
N(6) C(20) C(19) 114.5(4) yes
N(6) C(20) C(21) 122.2(5) yes
C(19) C(20) C(21) 122.9(5) yes
C(20) C(21) C(22) 119.6(5) yes
C(21) C(22) C(23) 118.9(5) yes
C(22) C(23) C(24) 118.8(5) yes
N(6) C(24) C(23) 123.0(5) yes
N(5) C(25) C(26) 113.6(4) yes
N(7) C(26) C(25) 113.7(5) yes
N(7) C(26) C(27) 123.7(5) yes
C(25) C(26) C(27) 122.4(5) yes
C(26) C(27) C(28) 119.1(6) yes
C(27) C(28) C(29) 118.7(6) yes
C(28) C(29) C(30) 119.3(6) yes
N(7) C(30) C(29) 121.6(5) yes
N(5) C(31) C(32) 108.0(4) yes
N(8) C(32) C(31) 116.2(4) yes
N(8) C(32) C(33) 119.5(5) yes
C(31) C(32) C(33) 124.4(5) yes
C(32) C(33) C(34) 120.3(5) yes
C(33) C(34) C(35) 118.4(6) yes
C(34) C(35) C(36) 121.0(6) yes
N(8) C(36) C(35) 121.1(5) yes
O(2) C(37) O(3) 125.5(5) yes
O(2) C(37) C(38) 116.3(5) yes
O(3) C(37) C(38) 118.2(5) yes
C(37) C(38) C(39) 116.2(6) yes
C(38) C(39) C(40) 111.8(6) yes
N(1) C(1) H(1) 108.812 no
N(1) C(1) H(2) 108.826 no
C(2) C(1) H(1) 109.981 no
C(2) C(1) H(2) 110.021 no
H(1) C(1) H(2) 109.489 no
C(2) C(3) H(3) 119.752 no
C(4) C(3) H(3) 119.718 no
C(3) C(4) H(4) 120.560 no
C(5) C(4) H(4) 120.547 no
C(4) C(5) H(5) 120.249 no
C(6) C(5) H(5) 120.280 no
N(2) C(6) H(6) 119.508 no
C(5) C(6) H(6) 119.433 no
N(1) C(7) H(7) 108.983 no
N(1) C(7) H(8) 109.012 no
C(8) C(7) H(7) 109.263 no
C(8) C(7) H(8) 109.244 no
H(7) C(7) H(8) 109.496 no
C(8) C(9) H(9) 120.858 no
C(10) C(9) H(9) 120.851 no
C(9) C(10) H(10) 119.885 no
C(11) C(10) H(10) 119.896 no
C(10) C(11) H(11) 120.314 no
C(12) C(11) H(11) 120.323 no
N(3) C(12) H(12) 118.920 no
C(11) C(12) H(12) 118.934 no
N(1) C(13) H(13) 109.369 no
N(1) C(13) H(14) 109.326 no
C(14) C(13) H(13) 109.220 no
C(14) C(13) H(14) 109.212 no
H(13) C(13) H(14) 109.501 no
C(14) C(15) H(15) 120.272 no
C(16) C(15) H(15) 120.373 no
C(15) C(16) H(16) 119.916 no
C(17) C(16) H(16) 119.960 no
C(16) C(17) H(17) 120.895 no
C(18) C(17) H(17) 120.930 no
N(4) C(18) H(18) 119.000 no
C(17) C(18) H(18) 119.014 no
N(5) C(19) H(19) 109.456 no
N(5) C(19) H(20) 109.467 no
C(20) C(19) H(19) 108.957 no
C(20) C(19) H(20) 109.096 no
H(19) C(19) H(20) 109.493 no
C(20) C(21) H(21) 120.192 no
C(22) C(21) H(21) 120.183 no
C(21) C(22) H(22) 120.556 no
C(23) C(22) H(22) 120.540 no
C(22) C(23) H(23) 120.588 no
C(24) C(23) H(23) 120.644 no
N(6) C(24) H(24) 118.515 no
C(23) C(24) H(24) 118.496 no
N(5) C(25) H(25) 108.516 no
N(5) C(25) H(26) 108.569 no
C(26) C(25) H(25) 108.283 no
C(26) C(25) H(26) 108.340 no
H(25) C(25) H(26) 109.496 no
C(26) C(27) H(27) 120.513 no
C(28) C(27) H(27) 120.359 no
C(27) C(28) H(28) 120.680 no
C(29) C(28) H(28) 120.658 no
C(28) C(29) H(29) 120.358 no
C(30) C(29) H(29) 120.328 no
N(7) C(30) H(30) 119.164 no
C(29) C(30) H(30) 119.191 no
N(5) C(31) H(31) 109.620 no
N(5) C(31) H(32) 109.607 no
C(32) C(31) H(31) 110.040 no
C(32) C(31) H(32) 110.048 no
H(31) C(31) H(32) 109.499 no
C(32) C(33) H(33) 119.866 no
C(34) C(33) H(33) 119.868 no
C(33) C(34) H(34) 120.776 no
C(35) C(34) H(34) 120.820 no
C(34) C(35) H(35) 119.504 no
C(36) C(35) H(35) 119.502 no
N(8) C(36) H(36) 119.431 no
C(35) C(36) H(36) 119.440 no
C(37) C(38) H(37) 109.231 no
C(37) C(38) H(38) 109.212 no
C(39) C(38) H(37) 106.252 no
C(39) C(38) H(38) 106.306 no
H(37) C(38) H(38) 109.403 no
C(38) C(39) H(39) 107.244 no
C(38) C(39) H(40) 107.283 no
C(40) C(39) H(39) 110.223 no
C(40) C(39) H(40) 110.748 no
H(39) C(39) H(40) 109.378 no
C(39) C(40) H(41) 109.764 no
C(39) C(40) H(42) 109.492 no
C(39) C(40) H(43) 109.242 no
H(41) C(40) H(42) 109.446 no
H(41) C(40) H(43) 109.445 no
H(42) C(40) H(43) 109.438 no

loop_
_geom_bond_atom_site_label_1
_geom_bond_atom_site_label_2
_geom_bond_distance
_geom_bond_publ_flag
Os(1) O(1) 1.921(4) yes
Os(1) O(2) 2.099(4) yes
Os(1) N(1) 2.111(4) yes
Os(1) N(2) 2.073(5) yes
Os(1) N(3) 2.045(5) yes
Os(1) N(4) 2.027(4) yes
Os(2) O(1) 1.907(4) yes
Os(2) O(3) 2.080(4) yes
Os(2) N(5) 2.051(4) yes
Os(2) N(6) 2.053(4) yes
Os(2) N(7) 2.085(4) yes
Os(2) N(8) 2.071(4) yes
P(1) F(1) 1.589(5) yes
P(1) F(2) 1.583(4) yes
P(1) F(3) 1.564(5) yes
P(1) F(4) 1.583(4) yes
P(1) F(5) 1.588(5) yes
P(1) F(6) 1.560(5) yes
P(2) F(7) 1.599(5) yes
P(2) F(8) 1.594(4) yes
P(2) F(9) 1.600(4) yes
P(2) F(10) 1.577(5) yes
P(2) F(11) 1.591(4) yes
P(2) F(12) 1.592(4) yes
P(3) F(13) 1.567(5) yes
P(3) F(14) 1.548(5) yes
P(3) F(15) 1.610(4) yes
P(3) F(16) 1.564(5) yes
P(3) F(17) 1.563(6) yes
P(3) F(18) 1.589(5) yes
O(2) C(37) 1.262(6) yes
O(3) C(37) 1.261(6) yes
N(1) C(1) 1.487(7) yes
N(1) C(7) 1.498(7) yes
N(1) C(13) 1.527(7) yes
N(2) C(2) 1.362(8) yes
N(2) C(6) 1.357(7) yes
N(3) C(8) 1.349(7) yes
N(3) C(12) 1.362(7) yes
N(4) C(14) 1.346(7) yes
N(4) C(18) 1.341(7) yes
N(5) C(19) 1.523(6) yes
N(5) C(25) 1.518(7) yes
N(5) C(31) 1.483(6) yes
N(6) C(20) 1.356(7) yes
N(6) C(24) 1.354(7) yes
N(7) C(26) 1.365(7) yes
N(7) C(30) 1.354(7) yes
N(8) C(32) 1.373(7) yes
N(8) C(36) 1.340(7) yes
C(1) C(2) 1.504(8) yes
C(2) C(3) 1.384(9) yes
C(3) C(4) 1.356(9) yes
C(4) C(5) 1.394(9) yes
C(5) C(6) 1.389(8) yes
C(7) C(8) 1.503(8) yes
C(8) C(9) 1.401(9) yes
C(9) C(10) 1.395(9) yes
C(10) C(11) 1.349(9) yes
C(11) C(12) 1.380(8) yes
C(13) C(14) 1.524(8) yes
C(14) C(15) 1.400(8) yes
C(15) C(16) 1.366(9) yes
C(16) C(17) 1.381(10) yes
C(17) C(18) 1.381(8) yes
C(19) C(20) 1.516(7) yes
C(20) C(21) 1.362(8) yes
C(21) C(22) 1.388(8) yes
C(22) C(23) 1.377(8) yes
C(23) C(24) 1.370(7) yes
C(25) C(26) 1.513(8) yes
C(26) C(27) 1.332(8) yes
C(27) C(28) 1.396(9) yes
C(28) C(29) 1.384(9) yes
C(29) C(30) 1.381(8) yes
C(31) C(32) 1.490(7) yes
C(32) C(33) 1.398(8) yes
C(33) C(34) 1.384(8) yes
C(34) C(35) 1.357(8) yes
C(35) C(36) 1.380(8) yes
C(37) C(38) 1.517(8) yes
C(38) C(39) 1.473(9) yes
C(39) C(40) 1.525(9) yes
C(1) H(1) 0.970 no
C(1) H(2) 0.970 no
C(3) H(3) 0.930 no
C(4) H(4) 0.930 no
C(5) H(5) 0.930 no
C(6) H(6) 0.930 no
C(7) H(7) 0.970 no
C(7) H(8) 0.970 no
C(9) H(9) 0.930 no
C(10) H(10) 0.930 no
C(11) H(11) 0.930 no
C(12) H(12) 0.930 no
C(13) H(13) 0.970 no
C(13) H(14) 0.970 no
C(15) H(15) 0.930 no
C(16) H(16) 0.930 no
C(17) H(17) 0.930 no
C(18) H(18) 0.930 no
C(19) H(19) 0.970 no
C(19) H(20) 0.970 no
C(21) H(21) 0.930 no
C(22) H(22) 0.930 no
C(23) H(23) 0.930 no
C(24) H(24) 0.930 no
C(25) H(25) 0.970 no
C(25) H(26) 0.970 no
C(27) H(27) 0.930 no
C(28) H(28) 0.930 no
C(29) H(29) 0.930 no
C(30) H(30) 0.930 no
C(31) H(31) 0.970 no
C(31) H(32) 0.970 no
C(33) H(33) 0.930 no
C(34) H(34) 0.930 no
C(35) H(35) 0.930 no
C(36) H(36) 0.930 no
C(38) H(37) 0.970 no
C(38) H(38) 0.970 no
C(39) H(39) 0.970 no
C(39) H(40) 0.970 no
C(40) H(41) 0.960 no
C(40) H(42) 0.960 no
C(40) H(43) 0.960 no

loop_
_geom_contact_atom_site_label_1
_geom_contact_atom_site_label_2
_geom_contact_distance
_geom_contact_publ_flag
_geom_contact_site_symmetry_2
Os(1) O(3) 3.400(4) no .
Os(2) O(2) 3.372(4) no .
O(1) C(6) 3.522(6) no .
O(1) C(12) 3.118(6) no .
O(1) C(18) 3.060(6) no .
O(1) C(19) 3.230(6) no .
O(1) C(20) 3.485(6) no .
O(1) C(31) 3.055(6) no .
O(1) C(32) 3.259(6) no .
O(1) C(37) 3.251(6) no .
O(2) N(8) 3.531(6) no .
O(2) C(1) 3.035(7) no .
O(2) C(2) 3.361(7) no .
O(2) C(7) 3.095(7) no .
O(2) C(8) 3.378(7) no .
O(2) C(36) 3.428(7) no .
O(3) N(3) 3.517(6) no .
O(3) C(24) 3.243(6) no .
O(3) C(30) 3.065(7) no .
O(3) C(36) 3.474(6) no .
O(3) C(39) 2.775(7) no .
N(2) C(4) 2.775(8) no .
N(2) C(13) 3.341(8) no .
N(2) C(14) 3.410(7) no .
N(3) C(10) 2.766(8) no .
N(3) C(13) 3.448(7) no .
N(3) C(14) 3.356(7) no .
N(3) C(37) 3.295(7) no .
N(4) C(6) 3.508(7) no .
N(4) C(8) 3.525(7) no .
N(4) C(12) 3.416(6) no .
N(4) C(16) 2.744(7) no .
N(6) C(12) 3.513(7) no .
N(6) C(22) 2.771(7) no .
N(6) C(25) 3.513(7) no .
N(6) C(26) 3.370(7) no .
N(6) C(30) 3.499(7) no .
N(7) C(20) 3.410(7) no .
N(7) C(24) 3.464(7) no .
N(7) C(28) 2.769(8) no .
N(8) C(25) 3.261(7) no .
N(8) C(26) 3.565(7) no .
N(8) C(34) 2.771(7) no .
N(8) C(37) 3.596(7) no .
C(1) C(14) 3.573(8) no .
C(2) C(5) 2.733(9) no .
C(2) C(13) 3.074(9) no .
C(3) C(6) 2.733(9) no .
C(6) C(32) 3.547(8) no .
C(7) C(14) 3.488(7) no .
C(8) C(11) 2.740(9) no .
C(8) C(13) 3.186(8) no .
C(8) C(14) 3.588(7) no .
C(9) C(12) 2.728(8) no .
C(12) C(24) 3.384(8) no .
C(14) C(17) 2.748(8) no .
C(15) C(18) 2.720(9) no .
C(19) C(26) 3.424(7) no .
C(20) C(23) 2.727(7) no .
C(20) C(25) 3.213(7) no .
C(20) C(26) 3.471(7) no .
C(21) C(24) 2.707(8) no .
C(25) C(32) 2.976(7) no .
C(26) C(29) 2.708(8) no .
C(27) C(30) 2.730(8) no .
C(32) C(35) 2.734(8) no .
C(33) C(36) 2.726(8) no .
C(36) C(37) 3.518(8) no .
F(1) C(7) 3.375(7) no 2_655
F(1) C(8) 3.411(7) no 2_655
F(1) C(9) 3.126(8) no 2_655
F(1) C(13) 3.341(7) no 2_655
F(1) C(27) 3.295(8) no 2_755
F(2) C(16) 3.419(7) no 4_554
F(2) C(19) 3.278(6) no 2_755
F(2) C(20) 3.391(6) no 2_755
F(2) C(21) 3.261(7) no 2_755
F(2) C(25) 3.197(6) no 2_755
F(3) C(15) 3.446(8) no 2_655
F(4) C(16) 3.531(7) no 4_554
F(4) C(30) 3.354(7) no .
F(4) C(36) 3.338(7) no .
F(5) C(9) 3.059(8) no 2_655
F(5) C(10) 3.172(8) no 2_655
F(5) C(35) 3.473(8) no .
F(5) C(36) 3.168(7) no .
F(6) C(4) 3.503(8) no 3_766
F(6) C(5) 3.278(7) no 3_766
F(6) C(35) 3.368(7) no .
F(6) C(36) 3.600(7) no .
F(7) C(13) 3.270(7) no 4_554
F(7) C(25) 3.254(7) no 4_454
F(7) C(27) 3.393(7) no 4_454
F(8) C(25) 3.391(6) no 4_454
F(8) C(31) 3.531(6) no 4_454
F(8) C(32) 3.554(6) no 4_454
F(8) C(33) 3.237(7) no 4_454
F(8) C(39) 3.393(7) no .
F(8) C(40) 3.592(8) no .
F(9) C(3) 3.559(8) no 4_554
F(9) C(13) 3.574(7) no 4_554
F(9) C(23) 3.593(6) no .
F(9) C(24) 3.298(6) no .
F(9) C(39) 3.541(7) no .
F(10) F(12) 3.546(6) no 3_755
F(10) C(10) 3.493(8) no .
F(10) C(11) 3.275(7) no .
F(10) C(23) 3.492(7) no .
F(10) C(24) 3.586(7) no .
F(11) C(22) 3.315(7) no 3_755
F(11) C(33) 3.259(7) no 4_454
F(11) C(34) 3.470(7) no 4_454
F(12) F(10) 3.546(6) no 3_755
F(12) F(12) 3.428(5) no 3_755
F(12) C(1) 3.452(7) no 4_554
F(12) C(3) 3.477(8) no 4_554
F(12) C(22) 3.534(7) no 3_755
F(12) C(23) 3.188(7) no 3_755
F(13) C(17) 3.135(7) no 3_756
F(13) C(19) 3.222(7) no .
F(13) C(31) 3.161(6) no .
F(14) C(17) 3.251(8) no .
F(14) C(18) 3.051(7) no .
F(14) C(28) 3.407(8) no 4_455
F(14) C(31) 3.523(7) no .
F(15) C(7) 3.131(6) no 4_555
F(15) C(31) 3.245(6) no .
F(16) C(7) 3.545(7) no 4_555
F(16) C(21) 3.394(7) no 3_756
F(16) C(22) 3.280(7) no 3_756
F(16) C(28) 3.196(8) no 4_455
F(17) C(11) 3.266(8) no 3_756
F(17) C(12) 3.499(8) no 3_756
F(17) C(38) 3.287(8) no 4_555
F(18) C(12) 3.534(7) no 3_756
F(18) C(18) 3.471(7) no 3_756
F(18) C(19) 3.433(7) no 3_756
F(18) C(20) 3.210(7) no 3_756
F(18) C(21) 3.229(7) no 3_756
C(1) F(12) 3.452(7) no 4_455
C(3) F(9) 3.559(8) no 4_455
C(3) F(12) 3.477(8) no 4_455
C(4) F(6) 3.503(8) no 3_766
C(4) C(34) 3.523(9) no 3_766
C(5) F(6) 3.278(7) no 3_766
C(5) C(28) 3.586(9) no 4_455
C(7) F(1) 3.375(7) no 2_645
C(7) F(15) 3.131(6) no 4_454
C(7) F(16) 3.545(7) no 4_454
C(8) F(1) 3.411(7) no 2_645
C(9) F(1) 3.126(8) no 2_645
C(9) F(5) 3.059(8) no 2_645
C(10) F(5) 3.172(8) no 2_645
C(10) F(10) 3.493(8) no .
C(11) F(10) 3.275(7) no .
C(11) F(17) 3.266(8) no 3_756
C(12) F(17) 3.499(8) no 3_756
C(12) F(18) 3.534(7) no 3_756
C(13) F(1) 3.341(7) no 2_645
C(13) F(7) 3.270(7) no 4_455
C(13) F(9) 3.574(7) no 4_455
C(15) F(3) 3.446(8) no 2_645
C(16) F(2) 3.419(7) no 4_455
C(16) F(4) 3.531(7) no 4_455
C(16) C(29) 3.592(8) no 4_455
C(16) C(40) 3.507(9) no 2_645
C(17) F(13) 3.135(7) no 3_756
C(17) F(14) 3.251(8) no .
C(18) F(14) 3.051(7) no .
C(18) F(18) 3.471(7) no 3_756
C(19) F(2) 3.278(6) no 2_745
C(19) F(13) 3.222(7) no .
C(19) F(18) 3.433(7) no 3_756
C(20) F(2) 3.391(6) no 2_745
C(20) F(18) 3.210(7) no 3_756
C(21) F(2) 3.261(7) no 2_745
C(21) F(16) 3.394(7) no 3_756
C(21) F(18) 3.229(7) no 3_756
C(22) F(11) 3.315(7) no 3_755
C(22) F(12) 3.534(7) no 3_755
C(22) F(16) 3.280(7) no 3_756
C(23) F(9) 3.593(6) no .
C(23) F(10) 3.492(7) no .
C(23) F(12) 3.188(7) no 3_755
C(24) F(9) 3.298(6) no .
C(24) F(10) 3.586(7) no .
C(25) F(2) 3.197(6) no 2_745
C(25) F(7) 3.254(7) no 4_555
C(25) F(8) 3.391(6) no 4_555
C(27) F(1) 3.295(8) no 2_745
C(27) F(7) 3.393(7) no 4_555
C(28) F(14) 3.407(8) no 4_554
C(28) F(16) 3.196(8) no 4_554
C(28) C(5) 3.586(9) no 4_554
C(29) C(16) 3.592(8) no 4_554
C(30) F(4) 3.354(7) no .
C(31) F(8) 3.531(6) no 4_555
C(31) F(13) 3.161(6) no .
C(31) F(14) 3.523(7) no .
C(31) F(15) 3.245(6) no .
C(32) F(8) 3.554(6) no 4_555
C(33) F(8) 3.237(7) no 4_555
C(33) F(11) 3.259(7) no 4_555
C(34) F(11) 3.470(7) no 4_555
C(34) C(4) 3.523(9) no 3_766
C(35) F(5) 3.473(8) no .
C(35) F(6) 3.368(7) no .
C(36) F(4) 3.338(7) no .
C(36) F(5) 3.168(7) no .
C(36) F(6) 3.600(7) no .
C(38) F(17) 3.287(8) no 4_454
C(39) F(8) 3.393(7) no .
C(39) F(9) 3.541(7) no .
C(40) F(8) 3.592(8) no .
C(40) C(16) 3.507(9) no 2_655
Os(1) H(1) 3.0983 no .
Os(1) H(6) 3.1637 no .
Os(1) H(8) 3.1507 no .
Os(1) H(12) 3.1345 no .
Os(1) H(18) 3.0481 no .
Os(2) H(12) 3.5426 no .
Os(2) H(20) 3.1467 no .
Os(2) H(24) 3.1875 no .
Os(2) H(25) 3.4260 no .
Os(2) H(30) 3.1515 no .
Os(2) H(31) 3.0775 no .
Os(2) H(36) 3.1996 no .
O(1) H(6) 3.0867 no .
O(1) H(12) 2.6435 no .
O(1) H(18) 2.5317 no .
O(1) H(20) 2.9105 no .
O(1) H(31) 2.6646 no .
O(2) H(1) 2.5635 no .
O(2) H(8) 2.6798 no .
O(2) H(36) 2.9645 no .
O(2) H(37) 2.5770 no .
O(2) H(38) 2.6461 no .
O(3) H(24) 2.7314 no .
O(3) H(30) 2.5165 no .
O(3) H(36) 2.9982 no .
O(3) H(37) 3.0281 no .
O(3) H(38) 2.9748 no .
O(3) H(39) 2.7053 no .
O(3) H(40) 2.6455 no .
N(2) H(1) 2.8140 no .
N(2) H(2) 3.1837 no .
N(2) H(3) 3.2232 no .
N(2) H(5) 3.2257 no .
N(2) H(13) 3.3484 no .
N(3) H(7) 3.1647 no .
N(3) H(8) 2.8239 no .
N(3) H(9) 3.2340 no .
N(3) H(11) 3.2322 no .
N(4) H(6) 3.4977 no .
N(4) H(12) 3.4240 no .
N(4) H(13) 3.0569 no .
N(4) H(14) 3.1247 no .
N(4) H(15) 3.2141 no .
N(4) H(17) 3.2164 no .
N(6) H(12) 2.7764 no .
N(6) H(19) 3.1855 no .
N(6) H(20) 2.8142 no .
N(6) H(21) 3.2130 no .
N(6) H(23) 3.2262 no .
N(7) H(24) 3.5385 no .
N(7) H(25) 2.9025 no .
N(7) H(26) 3.1299 no .
N(7) H(27) 3.2102 no .
N(7) H(29) 3.2218 no .
N(8) H(6) 3.1596 no .
N(8) H(25) 3.1127 no .
N(8) H(31) 2.8455 no .
N(8) H(32) 3.2000 no .
N(8) H(33) 3.2312 no .
N(8) H(35) 3.1989 no .
C(1) H(3) 2.7387 no .
C(1) H(7) 2.8815 no .
C(1) H(8) 2.5210 no .
C(1) H(13) 2.4150 no .
C(1) H(14) 3.0882 no .
C(2) H(4) 3.2222 no .
C(2) H(6) 3.1821 no .
C(2) H(13) 2.8019 no .
C(3) H(1) 3.0359 no .
C(3) H(2) 2.6741 no .
C(3) H(5) 3.2100 no .
C(3) H(13) 3.4646 no .
C(4) H(6) 3.2413 no .
C(5) H(3) 3.2123 no .
C(6) H(4) 3.2470 no .
C(7) H(1) 2.5367 no .
C(7) H(2) 2.8428 no .
C(7) H(9) 2.7527 no .
C(7) H(13) 3.1924 no .
C(7) H(14) 2.4607 no .
C(8) H(10) 3.2440 no .
C(8) H(12) 3.1661 no .
C(8) H(14) 3.0539 no .
C(9) H(7) 2.6582 no .
C(9) H(8) 3.0149 no .
C(9) H(11) 3.2235 no .
C(10) H(12) 3.1884 no .
C(11) H(9) 3.2198 no .
C(12) H(10) 3.1987 no .
C(12) H(24) 3.2966 no .
C(13) H(1) 3.2942 no .
C(13) H(2) 2.5401 no .
C(13) H(7) 2.5503 no .
C(13) H(8) 3.3083 no .
C(13) H(15) 2.6936 no .
C(14) H(16) 3.2285 no .
C(14) H(18) 3.1620 no .
C(15) H(13) 2.8176 no .
C(15) H(14) 2.7389 no .
C(15) H(17) 3.2220 no .
C(16) H(18) 3.2079 no .
C(17) H(15) 3.2203 no .
C(18) H(12) 3.4818 no .
C(18) H(16) 3.2127 no .
C(19) H(21) 2.6975 no .
C(19) H(25) 3.2609 no .
C(19) H(26) 2.4917 no .
C(19) H(31) 2.5922 no .
C(19) H(32) 2.8700 no .
C(20) H(12) 3.4133 no .
C(20) H(22) 3.2189 no .
C(20) H(24) 3.1548 no .
C(20) H(26) 3.1963 no .
C(21) H(19) 2.6412 no .
C(21) H(20) 2.9471 no .
C(21) H(23) 3.2273 no .
C(22) H(24) 3.1984 no .
C(23) H(11) 3.5717 no .
C(23) H(12) 3.5313 no .
C(23) H(21) 3.2236 no .
C(24) H(12) 2.8645 no .
C(24) H(22) 3.2099 no .
C(25) H(19) 2.5753 no .
C(25) H(20) 3.3237 no .
C(25) H(27) 2.6574 no .
C(25) H(31) 3.2690 no .
C(25) H(32) 2.5062 no .
C(26) H(28) 3.1932 no .
C(26) H(30) 3.1670 no .
C(27) H(25) 2.8188 no .
C(27) H(26) 2.6538 no .
C(27) H(29) 3.2362 no .
C(28) H(30) 3.2217 no .
C(29) H(27) 3.2349 no .
C(30) H(24) 3.5149 no .
C(30) H(28) 3.2297 no .
C(30) H(39) 3.3989 no .
C(31) H(6) 3.2709 no .
C(31) H(19) 2.9126 no .
C(31) H(20) 2.5746 no .
C(31) H(25) 2.3619 no .
C(31) H(26) 2.9508 no .
C(31) H(33) 2.7356 no .
C(32) H(6) 2.8548 no .
C(32) H(25) 2.5980 no .
C(32) H(34) 3.2560 no .
C(32) H(36) 3.1854 no .
C(33) H(6) 3.1277 no .
C(33) H(25) 3.2954 no .
C(33) H(31) 3.0161 no .
C(33) H(32) 2.6686 no .
C(33) H(35) 3.1970 no .
C(34) H(36) 3.2127 no .
C(35) H(33) 3.1951 no .
C(36) H(34) 3.2242 no .
C(37) H(8) 3.3178 no .
C(37) H(30) 3.4768 no .
C(37) H(36) 2.8872 no .
C(37) H(39) 2.7388 no .
C(37) H(40) 2.6716 no .
C(38) H(8) 3.4545 no .
C(38) H(41) 2.6822 no .
C(38) H(42) 3.3006 no .
C(38) H(43) 2.6779 no .
C(39) H(30) 3.2122 no .
C(40) H(37) 2.5802 no .
C(40) H(38) 2.6486 no .
H(1) H(3) 3.1650 no .
H(1) H(7) 3.0244 no .
H(1) H(8) 2.1910 no .
H(1) H(13) 3.3480 no .
H(2) H(3) 2.5402 no .
H(2) H(7) 2.9121 no .
H(2) H(8) 2.9360 no .
H(2) H(13) 2.2227 no .
H(2) H(14) 2.9874 no .
H(3) H(4) 2.2901 no .
H(4) H(5) 2.3357 no .
H(5) H(6) 2.3147 no .
H(6) H(18) 3.4637 no .
H(6) H(31) 2.7422 no .
H(6) H(33) 3.4722 no .
H(7) H(9) 2.5368 no .
H(7) H(13) 3.1476 no .
H(7) H(14) 2.1770 no .
H(8) H(9) 3.1541 no .
H(8) H(14) 3.3526 no .
H(8) H(37) 2.7914 no .
H(9) H(10) 2.3361 no .
H(10) H(11) 2.2825 no .
H(11) H(12) 2.2992 no .
H(11) H(23) 3.5257 no .
H(12) H(18) 3.2206 no .
H(12) H(24) 3.0079 no .
H(13) H(15) 2.8220 no .
H(14) H(15) 2.6529 no .
H(15) H(16) 2.3011 no .
H(16) H(17) 2.3234 no .
H(17) H(18) 2.3098 no .
H(18) H(20) 2.9364 no .
H(18) H(31) 3.0583 no .
H(19) H(21) 2.4920 no .
H(19) H(25) 3.2778 no .
H(19) H(26) 2.1833 no .
H(19) H(31) 3.0831 no .
H(19) H(32) 2.9433 no .
H(20) H(21) 3.0693 no .
H(20) H(26) 3.3521 no .
H(20) H(31) 2.2752 no .
H(20) H(32) 2.9814 no .
H(21) H(22) 2.3279 no .
H(22) H(23) 2.3228 no .
H(23) H(24) 2.2881 no .
H(24) H(30) 3.2209 no .
H(24) H(40) 3.3128 no .
H(25) H(27) 2.8640 no .
H(25) H(31) 3.3135 no .
H(25) H(32) 2.2430 no .
H(25) H(33) 3.5004 no .
H(26) H(27) 2.5455 no .
H(26) H(32) 2.7969 no .
H(27) H(28) 2.3405 no .
H(28) H(29) 2.3282 no .
H(29) H(30) 2.3040 no .
H(30) H(39) 2.4877 no .
H(30) H(40) 3.1550 no .
H(31) H(33) 3.1476 no .
H(32) H(33) 2.5373 no .
H(33) H(34) 2.3226 no .
H(34) H(35) 2.2910 no .
H(35) H(36) 2.2950 no .
H(36) H(38) 3.3694 no .
H(37) H(39) 2.7519 no .
H(37) H(40) 2.2823 no .
H(37) H(41) 2.8587 no .
H(37) H(42) 3.4565 no .
H(37) H(43) 2.4098 no .
H(38) H(39) 2.2247 no .
H(38) H(40) 2.7531 no .
H(38) H(41) 2.4865 no .
H(38) H(42) 3.5064 no .
H(38) H(43) 2.9602 no .
H(39) H(41) 2.3628 no .
H(39) H(42) 2.3662 no .
H(39) H(43) 2.8353 no .
H(40) H(41) 2.8442 no .
H(40) H(42) 2.3715 no .
H(40) H(43) 2.3628 no .
P(1) H(16) 3.2941 no 4_554
P(1) H(36) 3.3559 no .
P(2) H(2) 3.4076 no 4_554
P(2) H(13) 3.5454 no 4_554
P(2) H(25) 3.2269 no 4_454
P(2) H(40) 3.4601 no .
P(3) H(8) 3.3691 no 4_555
P(3) H(28) 3.3337 no 4_455
P(3) H(31) 3.3578 no .
P(3) H(37) 3.5284 no 4_555
F(1) H(7) 2.6705 no 2_655
F(1) H(9) 2.7500 no 2_655
F(1) H(14) 2.3969 no 2_655
F(1) H(26) 3.3248 no 2_755
F(1) H(27) 2.5992 no 2_755
F(2) H(16) 2.5091 no 4_554
F(2) H(19) 2.5627 no 2_755
F(2) H(21) 2.8947 no 2_755
F(2) H(26) 2.3165 no 2_755
F(2) H(27) 3.3825 no 2_755
F(2) H(42) 3.0423 no 3_765
F(3) H(14) 3.2579 no 2_655
F(3) H(15) 2.9989 no 2_655
F(3) H(15) 3.4904 no 4_554
F(3) H(16) 2.8187 no 4_554
F(3) H(38) 3.1356 no .
F(3) H(39) 3.0776 no .
F(3) H(41) 3.0310 no .
F(3) H(42) 3.0564 no 3_765
F(4) H(16) 2.8270 no 4_554
F(4) H(21) 3.1303 no 2_755
F(4) H(30) 3.0760 no .
F(4) H(36) 2.7153 no .
F(4) H(39) 3.1218 no .
F(5) H(9) 2.8724 no 2_655
F(5) H(10) 3.0983 no 2_655
F(5) H(35) 3.0220 no .
F(5) H(36) 2.3997 no .
F(5) H(38) 2.8052 no .
F(6) H(4) 3.0158 no 3_766
F(6) H(5) 2.5515 no 3_766
F(6) H(9) 3.4831 no 2_655
F(6) H(21) 3.5829 no 2_755
F(6) H(27) 3.5394 no 2_755
F(6) H(35) 2.8312 no .
F(6) H(36) 3.2674 no .
F(7) H(2) 2.7500 no 4_554
F(7) H(13) 2.7112 no 4_554
F(7) H(14) 3.0553 no 4_554
F(7) H(22) 3.4337 no 3_755
F(7) H(25) 2.6015 no 4_454
F(7) H(26) 3.2244 no 4_454
F(7) H(27) 2.8344 no 4_454
F(8) H(25) 2.5167 no 4_454
F(8) H(26) 3.5248 no 4_454
F(8) H(32) 2.8171 no 4_454
F(8) H(33) 2.8241 no 4_454
F(8) H(40) 2.5873 no .
F(8) H(42) 3.5868 no .
F(8) H(43) 3.2193 no .
F(9) H(2) 3.1489 no 4_554
F(9) H(3) 3.1558 no 4_554
F(9) H(13) 2.6244 no 4_554
F(9) H(23) 3.1674 no .
F(9) H(24) 2.5373 no .
F(9) H(40) 2.6428 no .
F(10) H(3) 2.9036 no 2_645
F(10) H(10) 3.4485 no .
F(10) H(11) 3.0794 no .
F(10) H(23) 2.8746 no .
F(10) H(24) 3.0509 no .
F(11) H(3) 3.3420 no 2_645
F(11) H(4) 3.0601 no 2_645
F(11) H(22) 2.5920 no 3_755
F(11) H(23) 3.1978 no 3_755
F(11) H(25) 2.8020 no 4_454
F(11) H(33) 3.3588 no 4_454
F(12) H(2) 2.5496 no 4_554
F(12) H(3) 3.4530 no 2_645
F(12) H(3) 2.7015 no 4_554
F(12) H(22) 3.1322 no 3_755
F(12) H(23) 3.3564 no .
F(12) H(23) 2.4233 no 3_755
F(13) H(17) 2.6711 no 3_756
F(13) H(19) 3.0107 no .
F(13) H(20) 2.7074 no .
F(13) H(31) 2.7205 no .
F(13) H(32) 2.8421 no .
F(13) H(37) 3.3191 no 4_555
F(13) H(41) 3.5910 no 4_555
F(13) H(43) 2.8966 no 4_555
F(14) H(6) 3.4889 no .
F(14) H(17) 2.9892 no .
F(14) H(18) 2.5768 no .
F(14) H(20) 3.3973 no .
F(14) H(28) 2.6135 no 4_455
F(14) H(29) 3.5693 no 4_455
F(14) H(31) 2.6450 no .
F(15) H(7) 3.0659 no 4_555
F(15) H(8) 2.4729 no 4_555
F(15) H(9) 3.4276 no 4_555
F(15) H(28) 3.0937 no 4_455
F(15) H(31) 2.8354 no .
F(15) H(32) 2.8096 no .
F(15) H(33) 3.4995 no .
F(15) H(37) 2.9262 no 4_555
F(16) H(1) 3.5747 no 4_555
F(16) H(7) 3.1887 no 4_555
F(16) H(8) 3.0154 no 4_555
F(16) H(21) 3.3930 no 3_756
F(16) H(22) 3.1980 no 3_756
F(16) H(27) 3.5322 no 4_455
F(16) H(28) 2.5765 no 4_455
F(17) H(1) 3.0930 no 4_555
F(17) H(8) 2.8151 no 4_555
F(17) H(11) 2.8542 no 3_756
F(17) H(12) 3.2513 no 3_756
F(17) H(37) 2.6309 no 4_555
F(17) H(38) 3.0911 no 4_555
F(18) H(12) 2.7911 no 3_756
F(18) H(17) 3.3889 no .
F(18) H(18) 2.9822 no 3_756
F(18) H(20) 2.8010 no 3_756
F(18) H(21) 3.3773 no 3_756
N(4) H(29) 3.0834 no 4_455
C(1) H(11) 3.4971 no 2_655
C(3) H(23) 3.4456 no 4_455
C(3) H(34) 3.5434 no 3_766
C(4) H(23) 3.5361 no 4_455
C(4) H(34) 3.1265 no 3_766
C(4) H(35) 3.2991 no 3_766
C(5) H(28) 3.5035 no 4_455
C(5) H(34) 3.3347 no 3_766
C(5) H(35) 2.9985 no 3_766
C(6) H(28) 3.5104 no 4_455
C(6) H(29) 3.3912 no 4_455
C(9) H(33) 2.9398 no 4_454
C(10) H(33) 3.0591 no 4_454
C(10) H(34) 3.3917 no 4_454
C(11) H(1) 3.5547 no 2_645
C(14) H(29) 3.0516 no 4_455
C(15) H(29) 2.9952 no 4_455
C(15) H(30) 3.5881 no 4_455
C(15) H(39) 3.2254 no 4_455
C(15) H(41) 3.1609 no 2_645
C(15) H(42) 3.3377 no 4_455
C(16) H(19) 3.3434 no 3_756
C(16) H(21) 3.5200 no 3_756
C(16) H(29) 2.8866 no 4_455
C(16) H(41) 2.7623 no 2_645
C(17) H(19) 3.0927 no 3_756
C(17) H(20) 3.5651 no 3_756
C(17) H(21) 3.3442 no 3_756
C(17) H(29) 2.9481 no 4_455
C(17) H(41) 3.4239 no 2_645
C(18) H(29) 3.0199 no 4_455
C(19) H(17) 2.9017 no 3_756
C(20) H(17) 3.5943 no 3_756
C(21) H(17) 3.4665 no 3_756
C(22) H(4) 3.0901 no 4_554
C(23) H(3) 3.4301 no 4_554
C(23) H(4) 3.0510 no 4_554
C(25) H(43) 3.4253 no 4_555
C(28) H(5) 3.3325 no 4_554
C(31) H(43) 3.4624 no 4_555
C(33) H(9) 3.3913 no 4_555
C(33) H(10) 3.3974 no 4_555
C(34) H(4) 3.3773 no 3_766
C(34) H(10) 3.2677 no 4_555
C(34) H(34) 3.4028 no 3_766
C(34) H(35) 3.1174 no 3_766
C(35) H(4) 3.3324 no 3_766
C(35) H(5) 3.3546 no 3_766
C(35) H(34) 3.0362 no 3_766
C(39) H(15) 3.1311 no 4_554
C(40) H(15) 3.0116 no 4_554
C(40) H(16) 3.1582 no 2_655
C(40) H(19) 3.5704 no 4_454
C(40) H(26) 3.3487 no 4_454
C(40) H(32) 3.5710 no 4_454
H(1) F(16) 3.5747 no 4_454
H(1) F(17) 3.0930 no 4_454
H(1) C(11) 3.5547 no 2_655
H(1) H(10) 3.5995 no 2_655
H(1) H(11) 2.7721 no 2_655
H(2) P(2) 3.4076 no 4_455
H(2) F(7) 2.7500 no 4_455
H(2) F(9) 3.1489 no 4_455
H(2) F(12) 2.5496 no 4_455
H(2) H(11) 3.5205 no 2_655
H(3) F(9) 3.1558 no 4_455
H(3) F(10) 2.9036 no 2_655
H(3) F(11) 3.3420 no 2_655
H(3) F(12) 3.4530 no 2_655
H(3) F(12) 2.7015 no 4_455
H(3) C(23) 3.4301 no 4_455
H(3) H(23) 2.8537 no 4_455
H(4) F(6) 3.0158 no 3_766
H(4) F(11) 3.0601 no 2_655
H(4) C(22) 3.0901 no 4_455
H(4) C(23) 3.0510 no 4_455
H(4) C(34) 3.3773 no 3_766
H(4) C(35) 3.3324 no 3_766
H(4) H(22) 3.1135 no 4_455
H(4) H(23) 3.0549 no 4_455
H(4) H(34) 3.2217 no 3_766
H(4) H(35) 3.1271 no 3_766
H(5) F(6) 2.5515 no 3_766
H(5) C(28) 3.3325 no 4_455
H(5) C(35) 3.3546 no 3_766
H(5) H(9) 3.3625 no 4_555
H(5) H(28) 3.1941 no 4_455
H(5) H(34) 3.5677 no 3_766
H(5) H(35) 2.5817 no 3_766
H(6) F(14) 3.4889 no .
H(6) H(28) 3.1922 no 4_455
H(6) H(29) 3.4760 no 4_455
H(7) F(1) 2.6705 no 2_645
H(7) F(15) 3.0659 no 4_454
H(7) F(16) 3.1887 no 4_454
H(7) H(27) 2.7975 no 1_455
H(7) H(28) 3.5178 no 1_455
H(8) P(3) 3.3691 no 4_454
H(8) F(15) 2.4729 no 4_454
H(8) F(16) 3.0154 no 4_454
H(8) F(17) 2.8151 no 4_454
H(9) F(1) 2.7500 no 2_645
H(9) F(5) 2.8724 no 2_645
H(9) F(6) 3.4831 no 2_645
H(9) F(15) 3.4276 no 4_454
H(9) C(33) 3.3913 no 4_454
H(9) H(5) 3.3625 no 4_454
H(9) H(33) 2.6722 no 4_454
H(10) F(5) 3.0983 no 2_645
H(10) F(10) 3.4485 no .
H(10) C(33) 3.3974 no 4_454
H(10) C(34) 3.2677 no 4_454
H(10) H(1) 3.5995 no 2_645
H(10) H(33) 2.8466 no 4_454
H(10) H(34) 2.5925 no 4_454
H(10) H(35) 3.4410 no 2_645
H(11) F(10) 3.0794 no .
H(11) F(17) 2.8542 no 3_756
H(11) C(1) 3.4971 no 2_645
H(11) H(1) 2.7721 no 2_645
H(11) H(2) 3.5205 no 2_645
H(12) F(17) 3.2513 no 3_756
H(12) F(18) 2.7911 no 3_756
H(13) P(2) 3.5454 no 4_455
H(13) F(7) 2.7112 no 4_455
H(13) F(9) 2.6244 no 4_455
H(13) H(42) 3.5294 no 4_455
H(14) F(1) 2.3969 no 2_645
H(14) F(3) 3.2579 no 2_645
H(14) F(7) 3.0553 no 4_455
H(14) H(27) 3.3207 no 1_455
H(14) H(42) 3.2321 no 4_455
H(15) F(3) 2.9989 no 2_645
H(15) F(3) 3.4904 no 4_455
H(15) C(39) 3.1311 no 4_455
H(15) C(40) 3.0116 no 4_455
H(15) H(29) 3.5482 no 4_455
H(15) H(30) 3.5485 no 4_455
H(15) H(39) 2.5594 no 4_455
H(15) H(40) 3.4571 no 4_455
H(15) H(41) 3.2036 no 2_645
H(15) H(41) 3.1416 no 4_455
H(15) H(42) 2.4358 no 4_455
H(16) P(1) 3.2941 no 4_455
H(16) F(2) 2.5091 no 4_455
H(16) F(3) 2.8187 no 4_455
H(16) F(4) 2.8270 no 4_455
H(16) C(40) 3.1582 no 2_645
H(16) H(19) 2.8903 no 3_756
H(16) H(21) 3.1335 no 3_756
H(16) H(29) 3.3284 no 4_455
H(16) H(41) 2.5848 no 2_645
H(16) H(42) 3.1279 no 2_645
H(16) H(43) 3.2764 no 2_645
H(17) F(13) 2.6711 no 3_756
H(17) F(14) 2.9892 no .
H(17) F(18) 3.3889 no .
H(17) C(19) 2.9017 no 3_756
H(17) C(20) 3.5943 no 3_756
H(17) C(21) 3.4665 no 3_756
H(17) H(19) 2.3751 no 3_756
H(17) H(20) 2.6520 no 3_756
H(17) H(21) 2.8429 no 3_756
H(17) H(29) 3.4651 no 4_455
H(18) F(14) 2.5768 no .
H(18) F(18) 2.9822 no 3_756
H(18) H(29) 3.5524 no 4_455
H(19) F(2) 2.5627 no 2_745
H(19) F(13) 3.0107 no .
H(19) C(16) 3.3434 no 3_756
H(19) C(17) 3.0927 no 3_756
H(19) C(40) 3.5704 no 4_555
H(19) H(16) 2.8903 no 3_756
H(19) H(17) 2.3751 no 3_756
H(19) H(42) 3.5893 no 4_555
H(19) H(43) 2.9305 no 4_555
H(20) F(13) 2.7074 no .
H(20) F(14) 3.3973 no .
H(20) F(18) 2.8010 no 3_756
H(20) C(17) 3.5651 no 3_756
H(20) H(17) 2.6520 no 3_756
H(21) F(2) 2.8947 no 2_745
H(21) F(4) 3.1303 no 2_745
H(21) F(6) 3.5829 no 2_745
H(21) F(16) 3.3930 no 3_756
H(21) F(18) 3.3773 no 3_756
H(21) C(16) 3.5200 no 3_756
H(21) C(17) 3.3442 no 3_756
H(21) H(16) 3.1335 no 3_756
H(21) H(17) 2.8429 no 3_756
H(22) F(7) 3.4337 no 3_755
H(22) F(11) 2.5920 no 3_755
H(22) F(12) 3.1322 no 3_755
H(22) F(16) 3.1980 no 3_756
H(22) H(4) 3.1135 no 4_554
H(23) F(9) 3.1674 no .
H(23) F(10) 2.8746 no .
H(23) F(11) 3.1978 no 3_755
H(23) F(12) 3.3564 no .
H(23) F(12) 2.4233 no 3_755
H(23) C(3) 3.4456 no 4_554
H(23) C(4) 3.5361 no 4_554
H(23) H(3) 2.8537 no 4_554
H(23) H(4) 3.0549 no 4_554
H(24) F(9) 2.5373 no .
H(24) F(10) 3.0509 no .
H(25) P(2) 3.2269 no 4_555
H(25) F(7) 2.6015 no 4_555
H(25) F(8) 2.5167 no 4_555
H(25) F(11) 2.8020 no 4_555
H(25) H(43) 3.3577 no 4_555
H(26) F(1) 3.3248 no 2_745
H(26) F(2) 2.3165 no 2_745
H(26) F(7) 3.2244 no 4_555
H(26) F(8) 3.5248 no 4_555
H(26) C(40) 3.3487 no 4_555
H(26) H(42) 2.9395 no 4_555
H(26) H(43) 2.8706 no 4_555
H(27) F(1) 2.5992 no 2_745
H(27) F(2) 3.3825 no 2_745
H(27) F(6) 3.5394 no 2_745
H(27) F(7) 2.8344 no 4_555
H(27) F(16) 3.5322 no 4_554
H(27) H(7) 2.7975 no 1_655
H(27) H(14) 3.3207 no 1_655
H(28) P(3) 3.3337 no 4_554
H(28) F(14) 2.6135 no 4_554
H(28) F(15) 3.0937 no 4_554
H(28) F(16) 2.5765 no 4_554
H(28) C(5) 3.5035 no 4_554
H(28) C(6) 3.5104 no 4_554
H(28) H(5) 3.1941 no 4_554
H(28) H(6) 3.1922 no 4_554
H(28) H(7) 3.5178 no 1_655
H(29) F(14) 3.5693 no 4_554
H(29) N(4) 3.0834 no 4_554
H(29) C(6) 3.3912 no 4_554
H(29) C(14) 3.0516 no 4_554
H(29) C(15) 2.9952 no 4_554
H(29) C(16) 2.8866 no 4_554
H(29) C(17) 2.9481 no 4_554
H(29) C(18) 3.0199 no 4_554
H(29) H(6) 3.4760 no 4_554
H(29) H(15) 3.5482 no 4_554
H(29) H(16) 3.3284 no 4_554
H(29) H(17) 3.4651 no 4_554
H(29) H(18) 3.5524 no 4_554
H(30) F(4) 3.0760 no .
H(30) C(15) 3.5881 no 4_554
H(30) H(15) 3.5485 no 4_554
H(31) P(3) 3.3578 no .
H(31) F(13) 2.7205 no .
H(31) F(14) 2.6450 no .
H(31) F(15) 2.8354 no .
H(32) F(8) 2.8171 no 4_555
H(32) F(13) 2.8421 no .
H(32) F(15) 2.8096 no .
H(32) C(40) 3.5710 no 4_555
H(32) H(43) 2.6493 no 4_555
H(33) F(8) 2.8241 no 4_555
H(33) F(11) 3.3588 no 4_555
H(33) F(15) 3.4995 no .
H(33) C(9) 2.9398 no 4_555
H(33) C(10) 3.0591 no 4_555
H(33) H(9) 2.6722 no 4_555
H(33) H(10) 2.8466 no 4_555
H(34) C(3) 3.5434 no 3_766
H(34) C(4) 3.1265 no 3_766
H(34) C(5) 3.3347 no 3_766
H(34) C(10) 3.3917 no 4_555
H(34) C(34) 3.4028 no 3_766
H(34) C(35) 3.0362 no 3_766
H(34) H(4) 3.2217 no 3_766
H(34) H(5) 3.5677 no 3_766
H(34) H(10) 2.5925 no 4_555
H(34) H(34) 3.2930 no 3_766
H(34) H(35) 2.6109 no 3_766
H(35) F(5) 3.0220 no .
H(35) F(6) 2.8312 no .
H(35) C(4) 3.2991 no 3_766
H(35) C(5) 2.9985 no 3_766
H(35) C(34) 3.1174 no 3_766
H(35) H(4) 3.1271 no 3_766
H(35) H(5) 2.5817 no 3_766
H(35) H(10) 3.4410 no 2_655
H(35) H(34) 2.6109 no 3_766
H(36) P(1) 3.3559 no .
H(36) F(4) 2.7153 no .
H(36) F(5) 2.3997 no .
H(36) F(6) 3.2674 no .
H(37) P(3) 3.5284 no 4_454
H(37) F(13) 3.3191 no 4_454
H(37) F(15) 2.9262 no 4_454
H(37) F(17) 2.6309 no 4_454
H(38) F(3) 3.1356 no .
H(38) F(5) 2.8052 no .
H(38) F(17) 3.0911 no 4_454
H(39) F(3) 3.0776 no .
H(39) F(4) 3.1218 no .
H(39) C(15) 3.2254 no 4_554
H(39) H(15) 2.5594 no 4_554
H(40) P(2) 3.4601 no .
H(40) F(8) 2.5873 no .
H(40) F(9) 2.6428 no .
H(40) H(15) 3.4571 no 4_554
H(41) F(3) 3.0310 no .
H(41) F(13) 3.5910 no 4_454
H(41) C(15) 3.1609 no 2_655
H(41) C(16) 2.7623 no 2_655
H(41) C(17) 3.4239 no 2_655
H(41) H(15) 3.2036 no 2_655
H(41) H(15) 3.1416 no 4_554
H(41) H(16) 2.5848 no 2_655
H(42) F(2) 3.0423 no 3_765
H(42) F(3) 3.0564 no 3_765
H(42) F(8) 3.5868 no .
H(42) C(15) 3.3377 no 4_554
H(42) H(13) 3.5294 no 4_554
H(42) H(14) 3.2321 no 4_554
H(42) H(15) 2.4358 no 4_554
H(42) H(16) 3.1279 no 2_655
H(42) H(19) 3.5893 no 4_454
H(42) H(26) 2.9395 no 4_454
H(43) F(8) 3.2193 no .
H(43) F(13) 2.8966 no 4_454
H(43) C(25) 3.4253 no 4_454
H(43) C(31) 3.4624 no 4_454
H(43) H(16) 3.2764 no 2_655
H(43) H(19) 2.9305 no 4_454
H(43) H(25) 3.3577 no 4_454
H(43) H(26) 2.8706 no 4_454
H(43) H(32) 2.6493 no 4_454

loop_
_geom_torsion_atom_site_label_1
_geom_torsion_atom_site_label_2
_geom_torsion_atom_site_label_3
_geom_torsion_atom_site_label_4
_geom_torsion
_geom_torsion_publ_flag
O(1) Os(1) O(2) C(37) 41.1(3) no
O(2) Os(1) O(1) Os(2) -2.8(3) no
O(1) Os(1) N(2) C(2) 166.1(3) no
O(1) Os(1) N(2) C(6) -22.3(4) no
N(2) Os(1) O(1) Os(2) -93.6(3) no
O(1) Os(1) N(3) C(8) -168.2(3) no
O(1) Os(1) N(3) C(12) 20.0(4) no
N(3) Os(1) O(1) Os(2) 87.6(3) no
O(1) Os(1) N(4) C(14) -175.6(3) no
O(1) Os(1) N(4) C(18) 3.0(3) no
N(4) Os(1) O(1) Os(2) 174.9(3) no
O(2) Os(1) N(1) C(1) -57.6(2) no
O(2) Os(1) N(1) C(7) 61.7(3) no
O(2) Os(1) N(1) C(13) -177.1(3) no
N(1) Os(1) O(2) C(37) -133.5(3) no
O(2) Os(1) N(2) C(2) 72.6(3) no
O(2) Os(1) N(2) C(6) -115.8(4) no
N(2) Os(1) O(2) C(37) 146.9(3) no
O(2) Os(1) N(3) C(8) -74.8(3) no
O(2) Os(1) N(3) C(12) 113.4(4) no
N(3) Os(1) O(2) C(37) -52.4(3) no
N(1) Os(1) N(2) C(2) -16.0(3) no
N(1) Os(1) N(2) C(6) 155.6(4) no
N(2) Os(1) N(1) C(1) 32.5(3) no
N(2) Os(1) N(1) C(7) 151.8(3) no
N(2) Os(1) N(1) C(13) -87.0(3) no
N(1) Os(1) N(3) C(8) 13.8(3) no
N(1) Os(1) N(3) C(12) -158.0(4) no
N(3) Os(1) N(1) C(1) -148.0(3) no
N(3) Os(1) N(1) C(7) -28.7(3) no
N(3) Os(1) N(1) C(13) 92.5(3) no
N(1) Os(1) N(4) C(14) -1.0(3) no
N(1) Os(1) N(4) C(18) 177.6(3) no
N(4) Os(1) N(1) C(1) 123.9(3) no
N(4) Os(1) N(1) C(7) -116.7(3) no
N(4) Os(1) N(1) C(13) 4.4(3) no
N(2) Os(1) N(4) C(14) 78.6(3) no
N(2) Os(1) N(4) C(18) -102.8(3) no
N(4) Os(1) N(2) C(2) -98.3(3) no
N(4) Os(1) N(2) C(6) 73.3(4) no
N(3) Os(1) N(4) C(14) -82.4(3) no
N(3) Os(1) N(4) C(18) 96.2(3) no
N(4) Os(1) N(3) C(8) 96.6(3) no
N(4) Os(1) N(3) C(12) -75.2(4) no
O(1) Os(2) O(3) C(37) 43.4(3) no
O(3) Os(2) O(1) Os(1) -23.4(3) no
O(1) Os(2) N(5) C(19) 67.3(2) no
O(1) Os(2) N(5) C(25) -171.2(2) no
O(1) Os(2) N(5) C(31) -53.8(2) no
N(5) Os(2) O(1) Os(1) 158.1(3) no
O(1) Os(2) N(6) C(20) -86.0(3) no
O(1) Os(2) N(6) C(24) 102.5(4) no
N(6) Os(2) O(1) Os(1) -118.1(3) no
O(1) Os(2) N(8) C(32) 78.2(3) no
O(1) Os(2) N(8) C(36) -106.2(4) no
N(8) Os(2) O(1) Os(1) 77.6(3) no
O(3) Os(2) N(6) C(20) -178.8(3) no
O(3) Os(2) N(6) C(24) 9.7(4) no
N(6) Os(2) O(3) C(37) 137.1(3) no
O(3) Os(2) N(7) C(26) -178.5(3) no
O(3) Os(2) N(7) C(30) -8.2(3) no
N(7) Os(2) O(3) C(37) -138.4(3) no
O(3) Os(2) N(8) C(32) 170.5(3) no
O(3) Os(2) N(8) C(36) -13.9(4) no
N(8) Os(2) O(3) C(37) -45.5(3) no
N(5) Os(2) N(6) C(20) 8.4(3) no
N(5) Os(2) N(6) C(24) -163.1(4) no
N(6) Os(2) N(5) C(19) -25.6(2) no
N(6) Os(2) N(5) C(25) 95.8(3) no
N(6) Os(2) N(5) C(31) -146.8(3) no
N(5) Os(2) N(7) C(26) 0.2(3) no
N(5) Os(2) N(7) C(30) 170.5(3) no
N(7) Os(2) N(5) C(19) -110.9(2) no
N(7) Os(2) N(5) C(25) 10.5(2) no
N(7) Os(2) N(5) C(31) 127.9(3) no
N(5) Os(2) N(8) C(32) -16.9(3) no
N(5) Os(2) N(8) C(36) 158.7(4) no
N(8) Os(2) N(5) C(19) 155.0(3) no
N(8) Os(2) N(5) C(25) -83.5(3) no
N(8) Os(2) N(5) C(31) 33.9(2) no
N(6) Os(2) N(7) C(26) -84.0(3) no
N(6) Os(2) N(7) C(30) 86.3(3) no
N(7) Os(2) N(6) C(20) 91.0(3) no
N(7) Os(2) N(6) C(24) -80.6(4) no
N(7) Os(2) N(8) C(32) -98.3(3) no
N(7) Os(2) N(8) C(36) 77.3(4) no
N(8) Os(2) N(7) C(26) 80.5(3) no
N(8) Os(2) N(7) C(30) -109.2(3) no
Os(1) O(2) C(37) O(3) -33.9(7) no
Os(1) O(2) C(37) C(38) 145.5(3) no
Os(2) O(3) C(37) O(2) -18.7(7) no
Os(2) O(3) C(37) C(38) 162.0(3) no
Os(1) N(1) C(1) C(2) -44.3(4) no
Os(1) N(1) C(7) C(8) 39.6(4) no
Os(1) N(1) C(13) C(14) -6.7(5) no
C(1) N(1) C(7) C(8) 153.3(4) no
C(7) N(1) C(1) C(2) -157.8(4) no
C(1) N(1) C(13) C(14) -123.0(4) no
C(13) N(1) C(1) C(2) 76.0(5) no
C(7) N(1) C(13) C(14) 110.2(5) no
C(13) N(1) C(7) C(8) -81.4(5) no
Os(1) N(2) C(2) C(1) -5.3(6) no
Os(1) N(2) C(2) C(3) 173.9(4) no
Os(1) N(2) C(6) C(5) -173.3(3) no
C(2) N(2) C(6) C(5) -2.0(8) no
C(6) N(2) C(2) C(1) -177.5(4) no
C(6) N(2) C(2) C(3) 1.6(8) no
Os(1) N(3) C(8) C(7) 5.8(6) no
Os(1) N(3) C(8) C(9) -172.6(4) no
Os(1) N(3) C(12) C(11) 173.9(3) no
C(8) N(3) C(12) C(11) 2.4(7) no
C(12) N(3) C(8) C(7) 178.2(4) no
C(12) N(3) C(8) C(9) -0.2(7) no
Os(1) N(4) C(14) C(13) -2.9(6) no
Os(1) N(4) C(14) C(15) 177.0(3) no
Os(1) N(4) C(18) C(17) -178.4(3) no
C(14) N(4) C(18) C(17) 0.2(7) no
C(18) N(4) C(14) C(13) 178.4(4) no
C(18) N(4) C(14) C(15) -1.7(7) no
Os(2) N(5) C(19) C(20) 38.6(4) no
Os(2) N(5) C(25) C(26) -19.4(5) no
Os(2) N(5) C(31) C(32) -44.5(4) no
C(19) N(5) C(25) C(26) 97.9(4) no
C(25) N(5) C(19) C(20) -82.0(5) no
C(19) N(5) C(31) C(32) -159.9(4) no
C(31) N(5) C(19) C(20) 154.5(4) no
C(25) N(5) C(31) C(32) 74.6(4) no
C(31) N(5) C(25) C(26) -135.5(4) no
Os(2) N(6) C(20) C(19) 12.3(5) no
Os(2) N(6) C(20) C(21) -174.6(3) no
Os(2) N(6) C(24) C(23) 174.1(3) no
C(20) N(6) C(24) C(23) 2.9(7) no
C(24) N(6) C(20) C(19) -175.1(4) no
C(24) N(6) C(20) C(21) -2.0(7) no
Os(2) N(7) C(26) C(25) -11.2(5) no
Os(2) N(7) C(26) C(27) 174.4(3) no
Os(2) N(7) C(30) C(29) -171.0(3) no
C(26) N(7) C(30) C(29) -0.8(7) no
C(30) N(7) C(26) C(25) 177.7(4) no
C(30) N(7) C(26) C(27) 3.2(7) no
Os(2) N(8) C(32) C(31) -4.7(5) no
Os(2) N(8) C(32) C(33) 175.9(3) no
Os(2) N(8) C(36) C(35) -175.8(3) no
C(32) N(8) C(36) C(35) -0.5(7) no
C(36) N(8) C(32) C(31) 179.3(4) no
C(36) N(8) C(32) C(33) -0.1(7) no
N(1) C(1) C(2) N(2) 34.2(7) no
N(1) C(1) C(2) C(3) -144.9(5) no
N(2) C(2) C(3) C(4) -0.0(9) no
C(1) C(2) C(3) C(4) 179.1(5) no
C(2) C(3) C(4) C(5) -1.2(9) no
C(3) C(4) C(5) C(6) 0.8(9) no
C(4) C(5) C(6) N(2) 0.8(8) no
N(1) C(7) C(8) N(3) -31.7(6) no
N(1) C(7) C(8) C(9) 146.6(5) no
N(3) C(8) C(9) C(10) -2.4(8) no
C(7) C(8) C(9) C(10) 179.3(5) no
C(8) C(9) C(10) C(11) 3.0(9) no
C(9) C(10) C(11) C(12) -0.9(9) no
C(10) C(11) C(12) N(3) -1.8(8) no
N(1) C(13) C(14) N(4) 6.5(6) no
N(1) C(13) C(14) C(15) -173.4(4) no
N(4) C(14) C(15) C(16) 4.5(8) no
C(13) C(14) C(15) C(16) -175.6(4) no
C(14) C(15) C(16) C(17) -5.8(8) no
C(15) C(16) C(17) C(18) 4.3(8) no
C(16) C(17) C(18) N(4) -1.5(8) no
N(5) C(19) C(20) N(6) -34.9(6) no
N(5) C(19) C(20) C(21) 152.0(4) no
N(6) C(20) C(21) C(22) 0.5(8) no
C(19) C(20) C(21) C(22) 173.1(4) no
C(20) C(21) C(22) C(23) 0.1(8) no
C(21) C(22) C(23) C(24) 0.7(8) no
C(22) C(23) C(24) N(6) -2.3(8) no
N(5) C(25) C(26) N(7) 20.2(6) no
N(5) C(25) C(26) C(27) -165.3(4) no
N(7) C(26) C(27) C(28) -2.5(8) no
C(25) C(26) C(27) C(28) -176.4(5) no
C(26) C(27) C(28) C(29) -0.8(9) no
C(27) C(28) C(29) C(30) 3.0(9) no
C(28) C(29) C(30) N(7) -2.2(9) no
N(5) C(31) C(32) N(8) 33.3(5) no
N(5) C(31) C(32) C(33) -147.3(4) no
N(8) C(32) C(33) C(34) 1.0(7) no
C(31) C(32) C(33) C(34) -178.3(4) no
C(32) C(33) C(34) C(35) -1.3(8) no
C(33) C(34) C(35) C(36) 0.6(9) no
C(34) C(35) C(36) N(8) 0.3(9) no
O(2) C(37) C(38) C(39) -174.2(4) no
O(3) C(37) C(38) C(39) 5.2(7) no
C(37) C(38) C(39) C(40) 175.5(5) no
